data_4343550
loop_
_publ_author_name
'Vologzhanina, Anna V.'
'Belov, Alexander S.'
'Novikov, Valentin V.'
'Dolganov, Alexander V.'
'Romanenko, Galina V.'
'Ovcharenko, Victor I.'
'Korlyukov, Alexander A.'
'Buzin, Mikhail I.'
'Voloshin, Yan Z.'

_publ_section_title
;
 Synthesis and Temperature-Induced Structural Phase and Spin Transitions
 in Hexadecylboron-Capped Cobalt(II) Hexachloroclathrochelate and Its
 Diamagnetic Iron(II)-Encapsulating Analogue.
;
_journal_issue 12
_journal_name_full 'Inorganic chemistry'
_journal_page_first 5827
_journal_page_last 5838
_journal_paper_doi 10.1021/acs.inorgchem.5b00546
_journal_volume 54
_journal_year 2015
_chemical_formula_moiety 'C38 H66 B2 Cl6 Co N6 O6'
_chemical_formula_sum 'C38 H66 B2 Cl6 Co N6 O6'
_chemical_formula_weight 996.22
_chemical_name_systematic
;
 ? 
;
_space_group_IT_number 15
_symmetry_cell_setting monoclinic
_symmetry_space_group_name_Hall '-C 2yc'
_symmetry_space_group_name_H-M 'C 1 2/c 1'
_atom_sites_solution_hydrogens geom
_atom_sites_solution_primary direct
_atom_sites_solution_secondary difmap
_audit_creation_method SHELXL-97
_cell_angle_alpha 90.00
_cell_angle_beta 101.983(4)
_cell_angle_gamma 90.00
_cell_formula_units_Z 4
_cell_length_a 45.225(3)
_cell_length_b 7.9329(5)
_cell_length_c 13.9555(9)
_cell_measurement_reflns_used 2260
_cell_measurement_temperature 251(2)
_cell_measurement_theta_max 23.30
_cell_measurement_theta_min 2.92
_cell_volume 4897.6(6)
_computing_cell_refinement 'APEX2 (Bruker, 2005)'
_computing_data_collection 'APEX2 (Bruker, 2005)'
_computing_data_reduction 'APEX2 (Bruker, 2005)'
_computing_molecular_graphics 'SHELXTL ver. 5.1 (Sheldrick, 2008)'
_computing_publication_material 'SHELXTL ver. 5.1 (Sheldrick, 2008)'
_computing_structure_refinement 'SHELXTL ver. 5.1 (Sheldrick, 2008)'
_computing_structure_solution 'SHELXTL ver. 5.1 (Sheldrick, 2008)'
_diffrn_ambient_temperature 251(2)
_diffrn_measured_fraction_theta_full 0.999
_diffrn_measured_fraction_theta_max 0.999
_diffrn_measurement_device_type 'Bruker APEX-II CCD'
_diffrn_measurement_method '\f and \w scans'
_diffrn_radiation_monochromator graphite
_diffrn_radiation_source 'fine-focus sealed tube'
_diffrn_radiation_type MoK\a
_diffrn_radiation_wavelength 0.71073
_diffrn_reflns_av_R_equivalents 0.1579
_diffrn_reflns_av_sigmaI/netI 0.1335
_diffrn_reflns_limit_h_max 54
_diffrn_reflns_limit_h_min -55
_diffrn_reflns_limit_k_max 9
_diffrn_reflns_limit_k_min -9
_diffrn_reflns_limit_l_max 14
_diffrn_reflns_limit_l_min -17
_diffrn_reflns_number 19987
_diffrn_reflns_theta_full 26.00
_diffrn_reflns_theta_max 26.00
_diffrn_reflns_theta_min 0.92
_diffrn_standards_number 0
_exptl_absorpt_coefficient_mu 0.725
_exptl_absorpt_correction_T_max 0.4367
_exptl_absorpt_correction_T_min 0.2036
_exptl_absorpt_correction_type multi-scan
_exptl_absorpt_process_details 'SADABS (Sheldrick, 1998)'
_exptl_crystal_colour brown
_exptl_crystal_density_diffrn 1.351
_exptl_crystal_density_method 'not measured'
_exptl_crystal_description plate
_exptl_crystal_F_000 2092
_exptl_crystal_size_max 0.28
_exptl_crystal_size_mid 0.06
_exptl_crystal_size_min 0.01
_refine_diff_density_max 0.582
_refine_diff_density_min -0.902
_refine_diff_density_rms 0.290
_refine_ls_extinction_method none
_refine_ls_goodness_of_fit_ref 1.006
_refine_ls_hydrogen_treatment constr
_refine_ls_matrix_type full
_refine_ls_number_parameters 268
_refine_ls_number_reflns 4803
_refine_ls_number_restraints 0
_refine_ls_restrained_S_all 1.006
_refine_ls_R_factor_all 0.1281
_refine_ls_R_factor_gt 0.0574
_refine_ls_shift/su_max 0.000
_refine_ls_shift/su_mean 0.000
_refine_ls_structure_factor_coef Fsqd
_refine_ls_weighting_details 'calc w=1/[\s^2^(Fo^2^)+(0.0400P)^2^+0.0000P] where P=(Fo^2^+2Fc^2^)/3'
_refine_ls_weighting_scheme calc
_refine_ls_wR_factor_gt 0.1083
_refine_ls_wR_factor_ref 0.1522
_reflns_number_gt 2196
_reflns_number_total 4803
_reflns_threshold_expression I>2\s(I)
_cod_data_source_file ic5b00546_si_002.cif
_cod_data_source_block al17b_251
_cod_depositor_comments
;
The following automatic conversions were performed:

'_symmetry_cell_setting' value 'Monoclinic' changed to 'monoclinic'
according to
/usr/data/users/saulius/crontab/automatic-downloads/current/ACS/lib/dictionaries/cif_core.dic
dictionary named 'cif_core.dic' version 2.4.2 from 2011-04-26.

Automatic conversion script
Id: cif_fix_values 3271 2015-04-21 07:52:19Z andrius 
;
_cod_original_cell_volume 4897.6(5)
_cod_original_sg_symbol_H-M 'C 2/c'
_cod_database_code 4343550

loop_
_symmetry_equiv_pos_as_xyz
'x, y, z'
'-x, y, -z+1/2'
'x+1/2, y+1/2, z'
'-x+1/2, y+1/2, -z+1/2'
'-x, -y, -z'
'x, -y, z-1/2'
'-x+1/2, -y+1/2, -z'
'x+1/2, -y+1/2, z-1/2'

loop_
_atom_site_label
_atom_site_type_symbol
_atom_site_fract_x
_atom_site_fract_y
_atom_site_fract_z
_atom_site_U_iso_or_equiv
_atom_site_adp_type
_atom_site_occupancy
_atom_site_symmetry_multiplicity
_atom_site_calc_flag
_atom_site_refinement_flags
Co1 Co 0.0000 0.48614(11) 0.2500 0.0463(3) Uani 1 2 d S
Cl1 Cl 0.03691(3) 1.01098(15) 0.25961(10) 0.0570(4) Uani 1 1 d .
Cl2 Cl 0.02661(3) 0.22922(16) -0.00252(9) 0.0559(4) Uani 1 1 d .
Cl3 Cl -0.04699(3) 0.24042(17) -0.02747(9) 0.0570(4) Uani 1 1 d .
B1 B 0.06972(11) 0.4864(6) 0.2703(4) 0.0366(13) Uani 1 1 d .
O1 O 0.05844(6) 0.6676(4) 0.2627(2) 0.0404(8) Uani 1 1 d .
O2 O 0.05464(6) 0.3918(4) 0.1790(2) 0.0430(8) Uani 1 1 d .
O3 O -0.06218(6) 0.4035(4) 0.1412(2) 0.0442(8) Uani 1 1 d .
N1 N 0.02786(7) 0.6820(5) 0.2549(3) 0.0367(9) Uani 1 1 d .
N2 N 0.02399(7) 0.3912(4) 0.1607(3) 0.0370(9) Uani 1 1 d .
N3 N -0.03186(7) 0.3962(4) 0.1431(3) 0.0384(9) Uani 1 1 d .
C1 C 0.01632(9) 0.8312(6) 0.2532(3) 0.0372(11) Uani 1 1 d .
C2 C 0.00938(10) 0.3208(5) 0.0821(3) 0.0389(11) Uani 1 1 d .
C3 C -0.02340(9) 0.3249(5) 0.0708(3) 0.0361(11) Uani 1 1 d .
C4 C 0.10493(9) 0.4849(6) 0.2762(3) 0.0461(12) Uani 1 1 d .
H4A H 0.1146 0.5573 0.3307 0.055 Uiso 1 1 calc R
H4B H 0.1124 0.3700 0.2911 0.055 Uiso 1 1 calc R
C5 C 0.11457(9) 0.5437(6) 0.1839(3) 0.0484(13) Uani 1 1 d .
H5A H 0.1022 0.4852 0.1278 0.058 Uiso 1 1 calc R
H5B H 0.1102 0.6644 0.1755 0.058 Uiso 1 1 calc R
C6 C 0.14768(9) 0.5155(6) 0.1816(4) 0.0521(13) Uani 1 1 d .
H6A H 0.1601 0.5867 0.2317 0.063 Uiso 1 1 calc R
H6B H 0.1529 0.3978 0.1986 0.063 Uiso 1 1 calc R
C7 C 0.15532(10) 0.5540(7) 0.0837(4) 0.0560(14) Uani 1 1 d .
H7A H 0.1510 0.6733 0.0685 0.067 Uiso 1 1 calc R
H7B H 0.1420 0.4873 0.0333 0.067 Uiso 1 1 calc R
C8 C 0.18786(10) 0.5187(6) 0.0779(4) 0.0553(14) Uani 1 1 d .
H8A H 0.2011 0.5911 0.1251 0.066 Uiso 1 1 calc R
H8B H 0.1926 0.4014 0.0972 0.066 Uiso 1 1 calc R
C9 C 0.19465(10) 0.5472(7) -0.0227(4) 0.0581(14) Uani 1 1 d .
H9A H 0.1898 0.6644 -0.0419 0.070 Uiso 1 1 calc R
H9B H 0.1813 0.4747 -0.0698 0.070 Uiso 1 1 calc R
C10 C 0.22713(10) 0.5125(6) -0.0296(4) 0.0595(15) Uani 1 1 d .
H10A H 0.2404 0.5853 0.0173 0.071 Uiso 1 1 calc R
H10B H 0.2320 0.3954 -0.0102 0.071 Uiso 1 1 calc R
C11 C 0.23382(10) 0.5405(7) -0.1296(4) 0.0594(14) Uani 1 1 d .
H11A H 0.2284 0.6568 -0.1496 0.071 Uiso 1 1 calc R
H11B H 0.2208 0.4658 -0.1762 0.071 Uiso 1 1 calc R
C12 C 0.26639(10) 0.5102(7) -0.1369(4) 0.0597(15) Uani 1 1 d .
H12A H 0.2794 0.5844 -0.0900 0.072 Uiso 1 1 calc R
H12B H 0.2717 0.3937 -0.1173 0.072 Uiso 1 1 calc R
C13 C 0.27321(10) 0.5390(7) -0.2363(4) 0.0593(15) Uani 1 1 d .
H13A H 0.2672 0.6542 -0.2570 0.071 Uiso 1 1 calc R
H13B H 0.2607 0.4620 -0.2828 0.071 Uiso 1 1 calc R
C14 C 0.30575(10) 0.5148(7) -0.2432(4) 0.0594(15) Uani 1 1 d .
H14A H 0.3183 0.5911 -0.1965 0.071 Uiso 1 1 calc R
H14B H 0.3117 0.3992 -0.2231 0.071 Uiso 1 1 calc R
C15 C 0.31257(11) 0.5446(7) -0.3423(4) 0.0621(15) Uani 1 1 d .
H15A H 0.3062 0.6594 -0.3629 0.074 Uiso 1 1 calc R
H15B H 0.3003 0.4669 -0.3887 0.074 Uiso 1 1 calc R
C16 C 0.34525(10) 0.5239(7) -0.3502(4) 0.0650(16) Uani 1 1 d .
H16A H 0.3576 0.6007 -0.3033 0.078 Uiso 1 1 calc R
H16B H 0.3516 0.4087 -0.3305 0.078 Uiso 1 1 calc R
C17 C 0.35189(10) 0.5559(7) -0.4490(4) 0.0656(16) Uani 1 1 d .
H17A H 0.3450 0.6701 -0.4692 0.079 Uiso 1 1 calc R
H17B H 0.3398 0.4773 -0.4954 0.079 Uiso 1 1 calc R
C18 C 0.38450(11) 0.5395(8) -0.4581(4) 0.0769(18) Uani 1 1 d .
H18A H 0.3967 0.6202 -0.4135 0.092 Uiso 1 1 calc R
H18B H 0.3917 0.4261 -0.4373 0.092 Uiso 1 1 calc R
C19 C 0.38947(12) 0.5698(8) -0.5601(5) 0.089(2) Uani 1 1 d .
H19A H 0.4106 0.5503 -0.5615 0.134 Uiso 1 1 calc R
H19B H 0.3842 0.6853 -0.5792 0.134 Uiso 1 1 calc R
H19C H 0.3769 0.4935 -0.6054 0.134 Uiso 1 1 calc R

loop_
_atom_site_aniso_label
_atom_site_aniso_U_11
_atom_site_aniso_U_22
_atom_site_aniso_U_33
_atom_site_aniso_U_23
_atom_site_aniso_U_13
_atom_site_aniso_U_12
Co1 0.0397(5) 0.0537(7) 0.0478(6) 0.000 0.0143(4) 0.000
Cl1 0.0610(7) 0.0349(7) 0.0750(10) -0.0004(7) 0.0137(7) -0.0077(6)
Cl2 0.0633(7) 0.0682(9) 0.0395(8) -0.0110(7) 0.0185(6) 0.0098(7)
Cl3 0.0571(7) 0.0712(10) 0.0404(8) -0.0153(7) 0.0047(6) -0.0031(7)
B1 0.050(3) 0.032(3) 0.030(3) 0.000(2) 0.013(2) 0.003(2)
O1 0.0372(16) 0.040(2) 0.045(2) 0.0007(15) 0.0094(15) -0.0026(14)
O2 0.0400(17) 0.048(2) 0.043(2) -0.0098(16) 0.0121(15) -0.0020(15)
O3 0.0409(17) 0.054(2) 0.040(2) -0.0073(16) 0.0129(15) -0.0018(15)
N1 0.043(2) 0.033(2) 0.035(2) -0.0012(17) 0.0119(17) -0.0007(18)
N2 0.037(2) 0.038(2) 0.037(2) -0.0011(19) 0.0090(18) 0.0034(18)
N3 0.042(2) 0.043(2) 0.032(2) 0.0010(19) 0.0134(18) -0.0017(18)
C1 0.049(2) 0.033(3) 0.030(3) -0.004(2) 0.007(2) -0.005(2)
C2 0.050(3) 0.034(3) 0.034(3) 0.003(2) 0.013(2) 0.007(2)
C3 0.048(3) 0.034(3) 0.027(3) 0.004(2) 0.010(2) 0.000(2)
C4 0.041(2) 0.050(3) 0.048(3) -0.001(2) 0.011(2) -0.001(2)
C5 0.041(2) 0.059(3) 0.048(3) 0.001(3) 0.017(2) 0.003(2)
C6 0.042(3) 0.064(4) 0.052(3) -0.004(3) 0.014(2) -0.001(2)
C7 0.049(3) 0.070(4) 0.053(4) -0.007(3) 0.020(3) 0.000(3)
C8 0.045(3) 0.070(4) 0.054(4) 0.001(3) 0.018(3) 0.001(3)
C9 0.054(3) 0.070(4) 0.054(4) -0.005(3) 0.019(3) 0.002(3)
C10 0.052(3) 0.073(4) 0.058(4) -0.003(3) 0.021(3) -0.003(3)
C11 0.054(3) 0.078(4) 0.052(4) -0.007(3) 0.022(3) 0.001(3)
C12 0.054(3) 0.078(4) 0.051(4) -0.004(3) 0.019(3) -0.001(3)
C13 0.057(3) 0.071(4) 0.055(4) -0.005(3) 0.024(3) -0.001(3)
C14 0.050(3) 0.078(4) 0.055(4) -0.004(3) 0.022(3) 0.001(3)
C15 0.058(3) 0.076(4) 0.057(4) -0.004(3) 0.024(3) 0.002(3)
C16 0.057(3) 0.086(4) 0.057(4) -0.007(3) 0.023(3) 0.000(3)
C17 0.056(3) 0.073(4) 0.073(4) 0.001(3) 0.028(3) 0.003(3)
C18 0.061(3) 0.101(5) 0.076(5) -0.007(4) 0.028(3) -0.001(3)
C19 0.064(4) 0.101(5) 0.114(6) 0.018(4) 0.044(4) 0.010(3)

loop_
_atom_type_symbol
_atom_type_description
_atom_type_scat_dispersion_real
_atom_type_scat_dispersion_imag
_atom_type_scat_source
C C 0.0033 0.0016 'International Tables Vol C Tables 4.2.6.8 and 6.1.1.4'
H H 0.0000 0.0000 'International Tables Vol C Tables 4.2.6.8 and 6.1.1.4'
B B 0.0013 0.0007 'International Tables Vol C Tables 4.2.6.8 and 6.1.1.4'
N N 0.0061 0.0033 'International Tables Vol C Tables 4.2.6.8 and 6.1.1.4'
O O 0.0106 0.0060 'International Tables Vol C Tables 4.2.6.8 and 6.1.1.4'
Cl Cl 0.1484 0.1585 'International Tables Vol C Tables 4.2.6.8 and 6.1.1.4'
Co Co 0.3494 0.9721 'International Tables Vol C Tables 4.2.6.8 and 6.1.1.4'

loop_
_geom_angle_atom_site_label_1
_geom_angle_atom_site_label_2
_geom_angle_atom_site_label_3
_geom_angle
_geom_angle_site_symmetry_1
_geom_angle_site_symmetry_3
N2 Co1 N2 134.9(2) . 2
N2 Co1 N3 78.17(14) . .
N2 Co1 N3 85.90(14) 2 .
N2 Co1 N3 85.90(14) . 2
N2 Co1 N3 78.17(14) 2 2
N3 Co1 N3 137.8(2) . 2
N2 Co1 N1 134.89(15) . 2
N2 Co1 N1 83.83(14) 2 2
N3 Co1 N1 84.20(14) . 2
N3 Co1 N1 131.53(14) 2 2
N2 Co1 N1 83.83(14) . .
N2 Co1 N1 134.89(15) 2 .
N3 Co1 N1 131.53(14) . .
N3 Co1 N1 84.20(14) 2 .
N1 Co1 N1 77.5(2) 2 .
O3 B1 O1 110.0(3) 2 .
O3 B1 O2 109.6(4) 2 .
O1 B1 O2 108.9(4) . .
O3 B1 C4 110.7(4) 2 .
O1 B1 C4 109.3(4) . .
O2 B1 C4 108.3(4) . .
N1 O1 B1 113.8(3) . .
N2 O2 B1 115.1(3) . .
N3 O3 B1 113.7(3) . 2
C1 N1 O1 118.4(3) . .
C1 N1 Co1 117.6(3) . .
O1 N1 Co1 123.9(2) . .
C2 N2 O2 119.1(3) . .
C2 N2 Co1 117.0(3) . .
O2 N2 Co1 123.8(3) . .
C3 N3 O3 117.7(4) . .
C3 N3 Co1 117.6(3) . .
O3 N3 Co1 124.7(3) . .
N1 C1 C1 113.6(2) . 2
N1 C1 Cl1 123.7(3) . .
C1 C1 Cl1 122.71(15) 2 .
N2 C2 C3 114.5(4) . .
N2 C2 Cl2 123.2(3) . .
C3 C2 Cl2 122.3(4) . .
N3 C3 C2 112.8(4) . .
N3 C3 Cl3 124.9(3) . .
C2 C3 Cl3 122.4(3) . .
C5 C4 B1 114.8(4) . .
C5 C4 H4A 108.6 . .
B1 C4 H4A 108.6 . .
C5 C4 H4B 108.6 . .
B1 C4 H4B 108.6 . .
H4A C4 H4B 107.6 . .
C6 C5 C4 115.5(4) . .
C6 C5 H5A 108.4 . .
C4 C5 H5A 108.4 . .
C6 C5 H5B 108.4 . .
C4 C5 H5B 108.4 . .
H5A C5 H5B 107.5 . .
C7 C6 C5 113.7(4) . .
C7 C6 H6A 108.8 . .
C5 C6 H6A 108.8 . .
C7 C6 H6B 108.8 . .
C5 C6 H6B 108.8 . .
H6A C6 H6B 107.7 . .
C6 C7 C8 114.7(4) . .
C6 C7 H7A 108.6 . .
C8 C7 H7A 108.6 . .
C6 C7 H7B 108.6 . .
C8 C7 H7B 108.6 . .
H7A C7 H7B 107.6 . .
C9 C8 C7 114.1(4) . .
C9 C8 H8A 108.7 . .
C7 C8 H8A 108.7 . .
C9 C8 H8B 108.7 . .
C7 C8 H8B 108.7 . .
H8A C8 H8B 107.6 . .
C8 C9 C10 114.7(4) . .
C8 C9 H9A 108.6 . .
C10 C9 H9A 108.6 . .
C8 C9 H9B 108.6 . .
C10 C9 H9B 108.6 . .
H9A C9 H9B 107.6 . .
C11 C10 C9 114.6(4) . .
C11 C10 H10A 108.6 . .
C9 C10 H10A 108.6 . .
C11 C10 H10B 108.6 . .
C9 C10 H10B 108.6 . .
H10A C10 H10B 107.6 . .
C10 C11 C12 115.1(4) . .
C10 C11 H11A 108.5 . .
C12 C11 H11A 108.5 . .
C10 C11 H11B 108.5 . .
C12 C11 H11B 108.5 . .
H11A C11 H11B 107.5 . .
C13 C12 C11 115.3(4) . .
C13 C12 H12A 108.5 . .
C11 C12 H12A 108.5 . .
C13 C12 H12B 108.5 . .
C11 C12 H12B 108.5 . .
H12A C12 H12B 107.5 . .
C12 C13 C14 115.5(4) . .
C12 C13 H13A 108.4 . .
C14 C13 H13A 108.4 . .
C12 C13 H13B 108.4 . .
C14 C13 H13B 108.4 . .
H13A C13 H13B 107.5 . .
C15 C14 C13 115.5(4) . .
C15 C14 H14A 108.4 . .
C13 C14 H14A 108.4 . .
C15 C14 H14B 108.4 . .
C13 C14 H14B 108.4 . .
H14A C14 H14B 107.5 . .
C14 C15 C16 116.2(4) . .
C14 C15 H15A 108.2 . .
C16 C15 H15A 108.2 . .
C14 C15 H15B 108.2 . .
C16 C15 H15B 108.2 . .
H15A C15 H15B 107.4 . .
C17 C16 C15 115.8(4) . .
C17 C16 H16A 108.3 . .
C15 C16 H16A 108.3 . .
C17 C16 H16B 108.3 . .
C15 C16 H16B 108.3 . .
H16A C16 H16B 107.4 . .
C16 C17 C18 116.8(5) . .
C16 C17 H17A 108.1 . .
C18 C17 H17A 108.1 . .
C16 C17 H17B 108.1 . .
C18 C17 H17B 108.1 . .
H17A C17 H17B 107.3 . .
C19 C18 C17 113.9(5) . .
C19 C18 H18A 108.8 . .
C17 C18 H18A 108.8 . .
C19 C18 H18B 108.8 . .
C17 C18 H18B 108.8 . .
H18A C18 H18B 107.7 . .
C18 C19 H19A 109.5 . .
C18 C19 H19B 109.5 . .
H19A C19 H19B 109.5 . .
C18 C19 H19C 109.5 . .
H19A C19 H19C 109.5 . .
H19B C19 H19C 109.5 . .

loop_
_geom_bond_atom_site_label_1
_geom_bond_atom_site_label_2
_geom_bond_distance
_geom_bond_site_symmetry_2
Co1 N2 1.964(3) .
Co1 N2 1.964(3) 2
Co1 N3 1.979(3) .
Co1 N3 1.979(4) 2
Co1 N1 1.993(3) 2
Co1 N1 1.993(3) .
Cl1 C1 1.695(4) .
Cl2 C2 1.707(4) .
Cl3 C3 1.691(4) .
B1 O3 1.499(6) 2
B1 O1 1.521(6) .
B1 O2 1.513(6) .
B1 C4 1.577(6) .
O1 N1 1.369(4) .
O2 N2 1.357(4) .
O3 N3 1.368(4) .
O3 B1 1.499(6) 2
N1 C1 1.292(5) .
N2 C2 1.285(5) .
N3 C3 1.282(5) .
C1 C1 1.461(8) 2
C2 C3 1.458(6) .
C4 C5 1.516(6) .
C4 H4A 0.9800 .
C4 H4B 0.9800 .
C5 C6 1.521(5) .
C5 H5A 0.9800 .
C5 H5B 0.9800 .
C6 C7 1.509(6) .
C6 H6A 0.9800 .
C6 H6B 0.9800 .
C7 C8 1.517(6) .
C7 H7A 0.9800 .
C7 H7B 0.9800 .
C8 C9 1.514(6) .
C8 H8A 0.9800 .
C8 H8B 0.9800 .
C9 C10 1.517(6) .
C9 H9A 0.9800 .
C9 H9B 0.9800 .
C10 C11 1.505(6) .
C10 H10A 0.9800 .
C10 H10B 0.9800 .
C11 C12 1.517(6) .
C11 H11A 0.9800 .
C11 H11B 0.9800 .
C12 C13 1.500(6) .
C12 H12A 0.9800 .
C12 H12B 0.9800 .
C13 C14 1.507(6) .
C13 H13A 0.9800 .
C13 H13B 0.9800 .
C14 C15 1.496(7) .
C14 H14A 0.9800 .
C14 H14B 0.9800 .
C15 C16 1.514(6) .
C15 H15A 0.9800 .
C15 H15B 0.9800 .
C16 C17 1.492(7) .
C16 H16A 0.9800 .
C16 H16B 0.9800 .
C17 C18 1.512(6) .
C17 H17A 0.9800 .
C17 H17B 0.9800 .
C18 C19 1.506(7) .
C18 H18A 0.9800 .
C18 H18B 0.9800 .
C19 H19A 0.9700 .
C19 H19B 0.9700 .
C19 H19C 0.9700 .

loop_
_geom_torsion_atom_site_label_1
_geom_torsion_atom_site_label_2
_geom_torsion_atom_site_label_3
_geom_torsion_atom_site_label_4
_geom_torsion
_geom_torsion_site_symmetry_1
_geom_torsion_site_symmetry_4
O3 B1 O1 N1 -59.7(4) 2 .
O2 B1 O1 N1 60.4(4) . .
C4 B1 O1 N1 178.6(3) . .
O3 B1 O2 N2 63.0(4) 2 .
O1 B1 O2 N2 -57.4(4) . .
C4 B1 O2 N2 -176.2(3) . .
B1 O1 N1 C1 176.5(4) . .
B1 O1 N1 Co1 -1.6(4) . .
N2 Co1 N1 C1 138.9(3) . .
N2 Co1 N1 C1 -67.7(4) 2 .
N3 Co1 N1 C1 70.7(4) . .
N3 Co1 N1 C1 -134.6(3) 2 .
N1 Co1 N1 C1 0.2(2) 2 .
N2 Co1 N1 O1 -43.0(3) . .
N2 Co1 N1 O1 110.4(3) 2 .
N3 Co1 N1 O1 -111.2(3) . .
N3 Co1 N1 O1 43.5(3) 2 .
N1 Co1 N1 O1 178.3(4) 2 .
B1 O2 N2 C2 176.6(4) . .
B1 O2 N2 Co1 -5.4(5) . .
N2 Co1 N2 C2 71.6(3) 2 .
N3 Co1 N2 C2 -0.3(3) . .
N3 Co1 N2 C2 140.4(3) 2 .
N1 Co1 N2 C2 -69.5(4) 2 .
N1 Co1 N2 C2 -135.0(3) . .
N2 Co1 N2 O2 -106.5(3) 2 .
N3 Co1 N2 O2 -178.3(3) . .
N3 Co1 N2 O2 -37.6(3) 2 .
N1 Co1 N2 O2 112.5(3) 2 .
N1 Co1 N2 O2 47.0(3) . .
B1 O3 N3 C3 178.9(4) 2 .
B1 O3 N3 Co1 -0.5(5) 2 .
N2 Co1 N3 C3 -0.4(3) . .
N2 Co1 N3 C3 -138.0(3) 2 .
N3 Co1 N3 C3 -70.6(3) 2 .
N1 Co1 N3 C3 137.8(3) 2 .
N1 Co1 N3 C3 70.2(4) . .
N2 Co1 N3 O3 179.0(3) . .
N2 Co1 N3 O3 41.4(3) 2 .
N3 Co1 N3 O3 108.8(3) 2 .
N1 Co1 N3 O3 -42.8(3) 2 .
N1 Co1 N3 O3 -110.4(3) . .
O1 N1 C1 C1 -178.7(4) . 2
Co1 N1 C1 C1 -0.5(6) . 2
O1 N1 C1 Cl1 0.2(6) . .
Co1 N1 C1 Cl1 178.5(2) . .
O2 N2 C2 C3 179.0(3) . .
Co1 N2 C2 C3 0.9(5) . .
O2 N2 C2 Cl2 -0.9(6) . .
Co1 N2 C2 Cl2 -179.0(2) . .
O3 N3 C3 C2 -178.5(3) . .
Co1 N3 C3 C2 1.0(5) . .
O3 N3 C3 Cl3 0.6(6) . .
Co1 N3 C3 Cl3 -179.9(2) . .
N2 C2 C3 N3 -1.2(6) . .
Cl2 C2 C3 N3 178.7(3) . .
N2 C2 C3 Cl3 179.7(3) . .
Cl2 C2 C3 Cl3 -0.4(5) . .
O3 B1 C4 C5 171.8(4) 2 .
O1 B1 C4 C5 -66.9(5) . .
O2 B1 C4 C5 51.6(5) . .
B1 C4 C5 C6 -170.1(4) . .
C4 C5 C6 C7 172.2(4) . .
C5 C6 C7 C8 -177.1(4) . .
C6 C7 C8 C9 176.2(5) . .
C7 C8 C9 C10 179.9(4) . .
C8 C9 C10 C11 179.8(5) . .
C9 C10 C11 C12 178.6(4) . .
C10 C11 C12 C13 -179.6(5) . .
C11 C12 C13 C14 178.0(4) . .
C12 C13 C14 C15 -179.6(5) . .
C13 C14 C15 C16 179.0(4) . .
C14 C15 C16 C17 -179.3(5) . .
C15 C16 C17 C18 178.7(5) . .
C16 C17 C18 C19 178.8(5) . .
